data_4033956
loop_
_publ_author_name
'Sengoku, Tetsuya'
'Shirai, Anna'
'Takano, Ayaka'
'Inuzuka, Toshiyasu'
'Sakamoto, Masami'
'Takahashi, Masaki'
'Yoda, Hidemi'

_publ_section_title
;
 Divergent Synthesis of Methylene Lactone- and Methylene Lactam-Based
 Spiro Compounds: Utility of Amido-Functionalized \g-Hydroxylactam as a
 Precursor for Cytotoxic <i>N</i>,<i>O</i>- and <i>N</i>,<i>N</i>-Spiro
 Compounds.
;
_journal_issue 19
_journal_name_full 'The Journal of organic chemistry'
_journal_page_first 12532
_journal_page_last 12541
_journal_paper_doi 10.1021/acs.joc.9b02038
_journal_volume 84
_journal_year 2019
_chemical_formula_sum 'C16 H22 B N O3'
_chemical_formula_weight 287.15
_space_group_crystal_system monoclinic
_space_group_IT_number 14
_space_group_name_Hall '-P 2ybc'
_space_group_name_H-M_alt 'P 1 21/c 1'
_atom_sites_solution_hydrogens geom
_atom_sites_solution_primary direct
_atom_sites_solution_secondary difmap
_cell_angle_alpha 90
_cell_angle_beta 97.091(2)
_cell_angle_gamma 90
_cell_formula_units_Z 4
_cell_length_a 14.8806(19)
_cell_length_b 10.6387(14)
_cell_length_c 10.1915(13)
_cell_measurement_reflns_used 3803
_cell_measurement_temperature 173
_cell_measurement_theta_max 25.9973
_cell_measurement_theta_min 2.3595
_cell_volume 1601.1(4)
_computing_cell_refinement 'SAINT V8.34A (Bruker AXS Inc., 2013)'
_computing_data_collection 'APEX2 (Bruker AXS, 2006)'
_computing_data_reduction 'SAINT V8.34A (Bruker AXS Inc., 2013)'
_computing_molecular_graphics 'XSHEL (Bruker AXS,2002)'
_computing_publication_material 'XCIF (Bruker AXS, 2001)'
_computing_structure_refinement 'SHELXL-2013 (Sheldrick, 2013)'
_computing_structure_solution 'SHELXS-97 (Sheldrick, 1997)'
_diffrn_ambient_temperature 173
_diffrn_detector_area_resol_mean 8.3333
_diffrn_measured_fraction_theta_full 0.992
_diffrn_measured_fraction_theta_max 0.992
_diffrn_measurement_device_type 'Bruker APEXII CCD area detector'
_diffrn_measurement_method 'Phi and Omega scans'
_diffrn_radiation_monochromator graphite
_diffrn_radiation_type MoK\a
_diffrn_radiation_wavelength 0.71073
_diffrn_reflns_av_R_equivalents 0.0318
_diffrn_reflns_av_unetI/netI 0.0267
_diffrn_reflns_limit_h_max 19
_diffrn_reflns_limit_h_min -19
_diffrn_reflns_limit_k_max 13
_diffrn_reflns_limit_k_min -13
_diffrn_reflns_limit_l_max 13
_diffrn_reflns_limit_l_min -13
_diffrn_reflns_number 18101
_diffrn_reflns_theta_full 27.546
_diffrn_reflns_theta_max 27.546
_diffrn_reflns_theta_min 1.379
_diffrn_source 'fine-focus sealed tube'
_exptl_absorpt_coefficient_mu 0.080
_exptl_absorpt_correction_T_max 0.99
_exptl_absorpt_correction_T_min 0.95
_exptl_absorpt_correction_type empirical
_exptl_absorpt_process_details 'SADABS (Sheldrick 1996)'
_exptl_crystal_colour colourless
_exptl_crystal_density_diffrn 1.191
_exptl_crystal_density_method 'not measured'
_exptl_crystal_description prismatic
_exptl_crystal_F_000 616
_exptl_crystal_size_max 0.400
_exptl_crystal_size_mid 0.200
_exptl_crystal_size_min 0.100
_refine_diff_density_max 0.270
_refine_diff_density_min -0.193
_refine_ls_extinction_method none
_refine_ls_goodness_of_fit_ref 1.074
_refine_ls_hydrogen_treatment mixed
_refine_ls_matrix_type full
_refine_ls_number_parameters 197
_refine_ls_number_reflns 3668
_refine_ls_number_restraints 0
_refine_ls_restrained_S_all 1.074
_refine_ls_R_factor_all 0.0617
_refine_ls_R_factor_gt 0.0413
_refine_ls_shift/su_max 0.000
_refine_ls_shift/su_mean 0.000
_refine_ls_structure_factor_coef Fsqd
_refine_ls_weighting_details 'w=1/[\s^2^(Fo^2^)+(0.0829P)^2^+0.0862P] where P=(Fo^2^+2Fc^2^)/3'
_refine_ls_weighting_scheme calc
_refine_ls_wR_factor_gt 0.1231
_refine_ls_wR_factor_ref 0.1409
_reflns_number_gt 2728
_reflns_number_total 3668
_reflns_threshold_expression 'I > 2\s(I)'
_cod_data_source_file jo9b02038_si_003.cif
_cod_data_source_block I
_cod_database_code 4033956

loop_
_space_group_symop_operation_xyz
'x, y, z'
'-x, y+1/2, -z+1/2'
'-x, -y, -z'
'x, -y-1/2, z-1/2'

loop_
_atom_site_type_symbol
_atom_site_label
_atom_site_fract_x
_atom_site_fract_y
_atom_site_fract_z
_atom_site_U_iso_or_equiv
_atom_site_adp_type
_atom_site_calc_flag
_atom_site_refinement_flags_adp
_atom_site_refinement_flags_posn
_atom_site_occupancy
B B1 0.12633(11) 0.51927(15) 0.78888(15) 0.0271(3) Uani d . . 1
C C1 0.24855(10) 0.49818(14) 0.96712(14) 0.0318(3) Uani d . . 1
H H1A 0.3033 0.5133 0.9232 0.038 Uiso calc U R 1
H H1B 0.2651 0.4391 1.0412 0.038 Uiso calc U R 1
C C2 0.21758(10) 0.62175(13) 1.02158(13) 0.0293(3) Uani d . . 1
C C3 0.18652(10) 0.70628(13) 0.90405(13) 0.0330(3) Uani d . . 1
H H3A 0.1576 0.7822 0.9361 0.04 Uiso calc U R 1
H H3B 0.2402 0.7337 0.863 0.04 Uiso calc U R 1
C C4 0.05704(9) 0.45730(14) 0.67852(14) 0.0331(3) Uani d . . 1
H H4A 0.0076 0.4174 0.7203 0.04 Uiso calc U R 1
H H4B 0.03 0.5236 0.6179 0.04 Uiso calc U R 1
C C5 0.10115(9) 0.35974(13) 0.59993(14) 0.0293(3) Uani d . . 1
C C6 0.18522(9) 0.40782(12) 0.54866(13) 0.0275(3) Uani d . . 1
C C7 0.29623(9) 0.36453(13) 0.38922(13) 0.0284(3) Uani d . . 1
C C8 0.31660(10) 0.27818(14) 0.29505(14) 0.0345(3) Uani d . . 1
H H8 0.2779 0.2081 0.2741 0.041 Uiso calc U R 1
C C9 0.39287(10) 0.29341(16) 0.23152(15) 0.0404(4) Uani d . . 1
H H9 0.4057 0.2335 0.1672 0.049 Uiso calc U R 1
C C10 0.45110(10) 0.39456(16) 0.25992(16) 0.0413(4) Uani d . . 1
C C11 0.42986(10) 0.47905(16) 0.35380(17) 0.0431(4) Uani d . . 1
H H11 0.4688 0.5489 0.3748 0.052 Uiso calc U R 1
C C12 0.35367(10) 0.46618(15) 0.41908(15) 0.0375(4) Uani d . . 1
H H12 0.341 0.5262 0.4833 0.045 Uiso calc U R 1
C C13 0.53392(12) 0.4125(2) 0.1891(2) 0.0610(6) Uani d . . 1
H H13A 0.5254 0.4865 0.1316 0.092 Uiso calc U R 1
H H13B 0.5425 0.338 0.1356 0.092 Uiso calc U R 1
H H13C 0.5874 0.4247 0.2543 0.092 Uiso calc U R 1
C C14 0.29727(11) 0.68467(16) 1.10463(15) 0.0412(4) Uani d . . 1
H H14A 0.3169 0.6326 1.1822 0.062 Uiso calc U R 1
H H14B 0.2787 0.7676 1.1335 0.062 Uiso calc U R 1
H H14C 0.3475 0.6943 1.0516 0.062 Uiso calc U R 1
C C15 0.14009(10) 0.59902(15) 1.10444(14) 0.0359(4) Uani d . . 1
H H15A 0.0891 0.5598 1.0493 0.054 Uiso calc U R 1
H H15B 0.1206 0.6794 1.1385 0.054 Uiso calc U R 1
H H15C 0.1609 0.5433 1.1786 0.054 Uiso calc U R 1
C C16 0.07489(11) 0.24179(15) 0.58788(17) 0.0442(4) Uani d . . 1
H H16A 0.1096 0.1829 0.5453 0.053 Uiso calc U R 1
H H16B 0.0213 0.2155 0.6218 0.053 Uiso calc U R 1
N N1 0.21631(8) 0.34271(12) 0.44873(12) 0.0304(3) Uani d . . 1
O O1 0.17951(6) 0.44172(8) 0.87385(9) 0.0286(2) Uani d . . 1
O O2 0.12396(7) 0.64600(8) 0.80576(9) 0.0315(3) Uani d . . 1
O O3 0.22277(7) 0.50168(9) 0.59920(10) 0.0408(3) Uani d . . 1
H H1C 0.1859(11) 0.2788(17) 0.4211(17) 0.043(5) Uiso d . . 1

loop_
_atom_site_aniso_label
_atom_site_aniso_U_11
_atom_site_aniso_U_22
_atom_site_aniso_U_33
_atom_site_aniso_U_12
_atom_site_aniso_U_13
_atom_site_aniso_U_23
B1 0.0309(8) 0.0276(8) 0.0249(8) 0.0042(6) 0.0113(6) 0.0002(6)
C1 0.0320(8) 0.0327(8) 0.0309(8) 0.0040(6) 0.0052(6) -0.0006(6)
C2 0.0353(8) 0.0290(7) 0.0246(7) 0.0016(6) 0.0080(6) -0.0004(6)
C3 0.0454(9) 0.0260(7) 0.0276(7) -0.0016(6) 0.0046(6) -0.0002(6)
C4 0.0304(7) 0.0374(8) 0.0325(8) 0.0042(6) 0.0081(6) -0.0047(6)
C5 0.0294(7) 0.0311(8) 0.0283(7) -0.0008(6) 0.0072(6) -0.0030(5)
C6 0.0318(7) 0.0247(7) 0.0265(7) -0.0016(6) 0.0060(6) -0.0007(5)
C7 0.0278(7) 0.0314(7) 0.0269(7) -0.0022(6) 0.0073(5) 0.0031(6)
C8 0.0359(8) 0.0346(8) 0.0352(8) -0.0032(6) 0.0126(6) -0.0007(6)
C9 0.0410(9) 0.0449(9) 0.0386(8) 0.0051(7) 0.0172(7) 0.0030(7)
C10 0.0293(8) 0.0539(10) 0.0425(9) 0.0026(7) 0.0116(7) 0.0157(8)
C11 0.0342(8) 0.0484(10) 0.0473(9) -0.0129(7) 0.0080(7) 0.0058(7)
C12 0.0364(8) 0.0378(8) 0.0393(8) -0.0089(7) 0.0090(7) -0.0030(7)
C13 0.0386(10) 0.0848(15) 0.0642(12) -0.0001(9) 0.0245(9) 0.0162(11)
C14 0.0451(9) 0.0425(9) 0.0356(8) -0.0030(7) 0.0034(7) -0.0037(7)
C15 0.0448(9) 0.0375(8) 0.0278(7) 0.0004(7) 0.0142(6) -0.0029(6)
C16 0.0414(9) 0.0375(9) 0.0589(10) -0.0098(7) 0.0270(8) -0.0108(7)
N1 0.0307(7) 0.0302(7) 0.0323(7) -0.0090(5) 0.0119(5) -0.0075(5)
O1 0.0343(5) 0.0241(5) 0.0284(5) 0.0034(4) 0.0075(4) -0.0004(4)
O2 0.0435(6) 0.0251(5) 0.0255(5) 0.0066(4) 0.0035(4) 0.0002(4)
O3 0.0500(7) 0.0318(6) 0.0438(6) -0.0133(5) 0.0177(5) -0.0118(5)

loop_
_atom_type_symbol
_atom_type_description
_atom_type_scat_dispersion_real
_atom_type_scat_dispersion_imag
_atom_type_scat_source
C C 0.0033 0.0016 'International Tables Vol C Tables 4.2.6.8 and 6.1.1.4'
H H 0.0000 0.0000 'International Tables Vol C Tables 4.2.6.8 and 6.1.1.4'
B B 0.0013 0.0007 'International Tables Vol C Tables 4.2.6.8 and 6.1.1.4'
N N 0.0061 0.0033 'International Tables Vol C Tables 4.2.6.8 and 6.1.1.4'
O O 0.0106 0.0060 'International Tables Vol C Tables 4.2.6.8 and 6.1.1.4'

loop_
_geom_angle_atom_site_label_1
_geom_angle_atom_site_label_2
_geom_angle_atom_site_label_3
_geom_angle
O2 B1 O1 122.51(13)
O2 B1 C4 118.74(13)
O1 B1 C4 118.32(12)
O1 C1 C2 112.17(11)
O1 C1 H1A 109.2
C2 C1 H1A 109.2
O1 C1 H1B 109.2
C2 C1 H1B 109.2
H1A C1 H1B 107.9
C1 C2 C3 107.43(11)
C1 C2 C14 109.41(12)
C3 C2 C14 108.49(12)
C1 C2 C15 110.35(12)
C3 C2 C15 110.56(12)
C14 C2 C15 110.52(12)
O2 C3 C2 113.18(11)
O2 C3 H3A 108.9
C2 C3 H3A 108.9
O2 C3 H3B 108.9
C2 C3 H3B 108.9
H3A C3 H3B 107.8
C5 C4 B1 112.20(11)
C5 C4 H4A 109.2
B1 C4 H4A 109.2
C5 C4 H4B 109.2
B1 C4 H4B 109.2
H4A C4 H4B 107.9
C16 C5 C6 122.84(13)
C16 C5 C4 124.17(13)
C6 C5 C4 112.66(12)
O3 C6 N1 123.39(13)
O3 C6 C5 119.11(12)
N1 C6 C5 117.49(12)
C12 C7 C8 119.06(13)
C12 C7 N1 124.01(13)
C8 C7 N1 116.94(12)
C9 C8 C7 120.50(14)
C9 C8 H8 119.8
C7 C8 H8 119.8
C8 C9 C10 121.30(15)
C8 C9 H9 119.3
C10 C9 H9 119.3
C11 C10 C9 117.34(14)
C11 C10 C13 121.23(16)
C9 C10 C13 121.42(16)
C10 C11 C12 122.59(15)
C10 C11 H11 118.7
C12 C11 H11 118.7
C7 C12 C11 119.21(15)
C7 C12 H12 120.4
C11 C12 H12 120.4
C10 C13 H13A 109.5
C10 C13 H13B 109.5
H13A C13 H13B 109.5
C10 C13 H13C 109.5
H13A C13 H13C 109.5
H13B C13 H13C 109.5
C2 C14 H14A 109.5
C2 C14 H14B 109.5
H14A C14 H14B 109.5
C2 C14 H14C 109.5
H14A C14 H14C 109.5
H14B C14 H14C 109.5
C2 C15 H15A 109.5
C2 C15 H15B 109.5
H15A C15 H15B 109.5
C2 C15 H15C 109.5
H15A C15 H15C 109.5
H15B C15 H15C 109.5
C5 C16 H16A 120.0
C5 C16 H16B 120.0
H16A C16 H16B 120.0
C6 N1 C7 128.13(12)
C6 N1 H1C 116.2(11)
C7 N1 H1C 115.5(11)
B1 O1 C1 118.26(11)
B1 O2 C3 120.50(11)

loop_
_geom_bond_atom_site_label_1
_geom_bond_atom_site_label_2
_geom_bond_distance
B1 O2 1.3602(18)
B1 O1 1.3740(18)
B1 C4 1.574(2)
C1 O1 1.4418(17)
C1 C2 1.5206(19)
C1 H1A 0.99
C1 H1B 0.99
C2 C3 1.5233(19)
C2 C14 1.524(2)
C2 C15 1.5302(19)
C3 O2 1.4322(17)
C3 H3A 0.99
C3 H3B 0.99
C4 C5 1.5098(19)
C4 H4A 0.99
C4 H4B 0.99
C5 C16 1.315(2)
C5 C6 1.5037(19)
C6 O3 1.2261(16)
C6 N1 1.3591(17)
C7 C12 1.389(2)
C7 C8 1.3888(19)
C7 N1 1.4193(17)
C8 C9 1.3838(19)
C8 H8 0.95
C9 C10 1.390(2)
C9 H9 0.95
C10 C11 1.378(2)
C10 C13 1.515(2)
C11 C12 1.390(2)
C11 H11 0.95
C12 H12 0.95
C13 H13A 0.98
C13 H13B 0.98
C13 H13C 0.98
C14 H14A 0.98
C14 H14B 0.98
C14 H14C 0.98
C15 H15A 0.98
C15 H15B 0.98
C15 H15C 0.98
C16 H16A 0.95
C16 H16B 0.95
N1 H1C 0.845(18)

loop_
_geom_torsion_atom_site_label_1
_geom_torsion_atom_site_label_2
_geom_torsion_atom_site_label_3
_geom_torsion_atom_site_label_4
_geom_torsion
O1 C1 C2 C3 -54.91(15)
O1 C1 C2 C14 -172.50(11)
O1 C1 C2 C15 65.69(15)
C1 C2 C3 O2 50.30(15)
C14 C2 C3 O2 168.48(11)
C15 C2 C3 O2 -70.16(15)
O2 B1 C4 C5 136.27(13)
O1 B1 C4 C5 -51.09(17)
B1 C4 C5 C16 122.81(17)
B1 C4 C5 C6 -50.84(16)
C16 C5 C6 O3 -155.30(16)
C4 C5 C6 O3 18.45(19)
C16 C5 C6 N1 23.8(2)
C4 C5 C6 N1 -162.45(12)
C12 C7 C8 C9 -0.2(2)
N1 C7 C8 C9 179.38(13)
C7 C8 C9 C10 0.1(2)
C8 C9 C10 C11 0.0(2)
C8 C9 C10 C13 -179.10(15)
C9 C10 C11 C12 -0.1(2)
C13 C10 C11 C12 179.03(15)
C8 C7 C12 C11 0.2(2)
N1 C7 C12 C11 -179.41(14)
C10 C11 C12 C7 0.0(2)
O3 C6 N1 C7 3.0(2)
C5 C6 N1 C7 -176.02(13)
C12 C7 N1 C6 -5.3(2)
C8 C7 N1 C6 175.14(14)
O2 B1 O1 C1 -13.16(18)
C4 B1 O1 C1 174.49(11)
C2 C1 O1 B1 37.77(16)
O1 B1 O2 C3 8.40(19)
C4 B1 O2 C3 -179.27(11)
C2 C3 O2 B1 -28.58(17)
